data_7019212
loop_
_publ_author_name
'Deng, Zhao-Peng'
'Kang, Wei'
'Zhu, Zhi-Biao'
'Huo, Li-Hua'
'Zhao, Hui'
'Gao, Shan'

_publ_section_title
;
 Cation radii induced structural variation in fluorescent alkaline earth
 networks constructed from tautomers of a nucleobase analogue.
;
_journal_issue 27
_journal_name_full 'Dalton transactions (Cambridge, England : 2003)'
_journal_page_first 8354
_journal_page_last 8360
_journal_paper_doi 10.1039/c2dt12353c
_journal_volume 41
_journal_year 2012
_chemical_formula_moiety 'C8 H12 Ca N4 O7, H2 O'
_chemical_formula_sum 'C8 H14 Ca N4 O8'
_chemical_formula_weight 334.31
_chemical_name_systematic
;
?
;
_space_group_IT_number 54
_symmetry_cell_setting orthorhombic
_symmetry_space_group_name_Hall '-P 2a 2ac'
_symmetry_space_group_name_H-M 'P c c a'
_atom_sites_solution_hydrogens geom
_atom_sites_solution_primary direct
_atom_sites_solution_secondary difmap
_audit_creation_method SHELXL-97
_cell_angle_alpha 90.00
_cell_angle_beta 90.00
_cell_angle_gamma 90.00
_cell_formula_units_Z 8
_cell_length_a 14.347(3)
_cell_length_b 14.902(3)
_cell_length_c 12.099(2)
_cell_measurement_reflns_used 17751
_cell_measurement_temperature 295(2)
_cell_measurement_theta_max 27.44
_cell_measurement_theta_min 3.15
_cell_volume 2586.8(9)
_computing_cell_refinement RAPID-AUTO
_computing_data_collection 'RAPID-AUTO (Rigaku Corporation, 1998)'
_computing_data_reduction 'CrystalStructure (Rigaku/MSC and Rigaku Corporation, 2002)'
_computing_molecular_graphics SHELXL-97
_computing_publication_material SHELXL-97
_computing_structure_refinement 'SHELXL-97 (Sheldrick, 1997)'
_computing_structure_solution 'SHELXS-97 (Sheldrick, 1990)'
_diffrn_ambient_temperature 295(2)
_diffrn_detector_area_resol_mean 10.000
_diffrn_measured_fraction_theta_full 0.999
_diffrn_measured_fraction_theta_max 0.999
_diffrn_measurement_device_type 'Rigaku RAXIS-RAPID'
_diffrn_measurement_method \w
_diffrn_radiation_monochromator graphite
_diffrn_radiation_source 'fine-focus sealed tube'
_diffrn_radiation_type MoK\a
_diffrn_radiation_wavelength 0.71073
_diffrn_reflns_av_R_equivalents 0.0325
_diffrn_reflns_av_sigmaI/netI 0.0184
_diffrn_reflns_limit_h_max 16
_diffrn_reflns_limit_h_min -18
_diffrn_reflns_limit_k_max 19
_diffrn_reflns_limit_k_min -19
_diffrn_reflns_limit_l_max 15
_diffrn_reflns_limit_l_min -15
_diffrn_reflns_number 23744
_diffrn_reflns_theta_full 27.44
_diffrn_reflns_theta_max 27.44
_diffrn_reflns_theta_min 3.15
_diffrn_standards_decay_% 0
_diffrn_standards_interval_count 0
_diffrn_standards_interval_time 0
_diffrn_standards_number 0
_exptl_absorpt_coefficient_mu 0.535
_exptl_absorpt_correction_T_max 0.9241
_exptl_absorpt_correction_T_min 0.8779
_exptl_absorpt_correction_type multi-scan
_exptl_absorpt_process_details 'ABSCOR (Higashi, 1995)'
_exptl_crystal_colour colorless
_exptl_crystal_density_diffrn 1.717
_exptl_crystal_density_method 'not measured'
_exptl_crystal_description prism
_exptl_crystal_F_000 1392
_exptl_crystal_size_max 0.25
_exptl_crystal_size_mid 0.20
_exptl_crystal_size_min 0.15
_refine_diff_density_max 0.681
_refine_diff_density_min -0.402
_refine_diff_density_rms 0.118
_refine_ls_extinction_method none
_refine_ls_goodness_of_fit_ref 1.047
_refine_ls_hydrogen_treatment mixed
_refine_ls_matrix_type full
_refine_ls_number_parameters 220
_refine_ls_number_reflns 2953
_refine_ls_number_restraints 14
_refine_ls_restrained_S_all 1.048
_refine_ls_R_factor_all 0.0465
_refine_ls_R_factor_gt 0.0395
_refine_ls_shift/su_max 0.001
_refine_ls_shift/su_mean 0.000
_refine_ls_structure_factor_coef Fsqd
_refine_ls_weighting_details 'calc w=1/[\s^2^(Fo^2^)+(0.0678P)^2^+0.8192P] where P=(Fo^2^+2Fc^2^)/3'
_refine_ls_weighting_scheme calc
_refine_ls_wR_factor_gt 0.0994
_refine_ls_wR_factor_ref 0.1038
_reflns_number_gt 2513
_reflns_number_total 2953
_reflns_threshold_expression >2sigma(I)
_cod_data_source_file c2dt12353c.txt
_cod_data_source_block w
_cod_original_cell_volume 2586.9(9)
_cod_database_code 7019212

loop_
_symmetry_equiv_pos_as_xyz
'x, y, z'
'-x+1/2, -y, z'
'-x, y, -z+1/2'
'x+1/2, -y, -z+1/2'
'-x, -y, -z'
'x-1/2, y, -z'
'x, -y, z-1/2'
'-x-1/2, y, z-1/2'

loop_
_atom_site_label
_atom_site_type_symbol
_atom_site_fract_x
_atom_site_fract_y
_atom_site_fract_z
_atom_site_U_iso_or_equiv
_atom_site_adp_type
_atom_site_occupancy
_atom_site_symmetry_multiplicity
_atom_site_calc_flag
_atom_site_refinement_flags
Ca1 Ca 0.64411(2) 0.75946(2) 0.77894(3) 0.01757(12) Uani 1 1 d .
O1 O 0.62817(10) 0.60077(9) 0.72616(10) 0.0299(3) Uani 1 1 d .
O1W O 0.80927(10) 0.75692(9) 0.80607(12) 0.0318(3) Uani 1 1 d D
H1W1 H 0.8427(16) 0.7525(15) 0.7482(12) 0.048 Uiso 1 1 d D
H1W2 H 0.8377(16) 0.7352(16) 0.8604(13) 0.048 Uiso 1 1 d D
O2W O 0.72230(9) 0.74230(9) 0.59694(11) 0.0255(3) Uani 1 1 d D
H2W1 H 0.7534(14) 0.7785(13) 0.5560(16) 0.038 Uiso 1 1 d D
H2W2 H 0.6857(13) 0.7132(14) 0.5549(15) 0.038 Uiso 1 1 d D
O2 O 0.59049(9) 0.34798(8) 0.95958(10) 0.0288(3) Uani 1 1 d .
O3W O 0.48836(9) 0.75143(7) 0.86565(10) 0.0201(3) Uani 1 1 d D
H3W1 H 0.4771(15) 0.7045(7) 0.9022(15) 0.030 Uiso 1 1 d D
H3W2 H 0.4706(15) 0.7969(8) 0.9028(15) 0.030 Uiso 1 1 d D
O3 O 0.62576(10) 0.90935(8) 0.70893(10) 0.0275(3) Uani 1 1 d .
O4W O 0.55946(11) 0.75262(11) 1.13450(13) 0.0398(4) Uani 1 1 d D
H4W1 H 0.5840(17) 0.7718(18) 1.0746(14) 0.060 Uiso 1 1 d D
H4W2 H 0.5104(12) 0.7242(17) 1.121(2) 0.060 Uiso 1 1 d D
O4 O 0.66183(9) 1.15223(8) 0.45747(10) 0.0268(3) Uani 1 1 d .
N1 N 0.64645(11) 0.61375(10) 0.91091(13) 0.0260(3) Uani 1 1 d .
N2 N 0.62696(11) 0.48715(10) 1.02390(12) 0.0250(3) Uani 1 1 d D
H2N H 0.6267(16) 0.4621(15) 1.0891(11) 0.038 Uiso 1 1 d D
N3 N 0.58746(10) 0.89460(10) 0.52785(12) 0.0247(3) Uani 1 1 d .
N4 N 0.61742(11) 1.01215(10) 0.40498(11) 0.0244(3) Uani 1 1 d D
H4N H 0.6189(15) 1.0364(15) 0.3394(11) 0.037 Uiso 1 1 d D
C1 C 0.62679(12) 0.56033(11) 0.81919(14) 0.0234(4) Uani 1 1 d .
C2 C 0.60744(13) 0.46867(11) 0.83223(14) 0.0264(4) Uani 1 1 d .
H2 H 0.5952 0.4335 0.7704 0.032 Uiso 1 1 calc R
C3 C 0.60644(11) 0.43009(11) 0.93669(14) 0.0206(3) Uani 1 1 d .
C4 C 0.64561(12) 0.57428(11) 1.00633(14) 0.0245(4) Uani 1 1 d .
H4 H 0.6591 0.6093 1.0679 0.029 Uiso 1 1 calc R
C5 C 0.62021(12) 0.94787(11) 0.61356(13) 0.0205(3) Uani 1 1 d .
C6 C 0.64415(12) 1.03746(12) 0.59419(14) 0.0230(4) Uani 1 1 d .
H6 H 0.6610 1.0741 0.6531 0.028 Uiso 1 1 calc R
C7 C 0.64289(11) 1.07217(10) 0.48742(14) 0.0190(3) Uani 1 1 d .
C8 C 0.58927(12) 0.92880(11) 0.42909(14) 0.0228(3) Uani 1 1 d .
H8 H 0.5696 0.8927 0.3709 0.027 Uiso 1 1 calc R

loop_
_atom_site_aniso_label
_atom_site_aniso_U_11
_atom_site_aniso_U_22
_atom_site_aniso_U_33
_atom_site_aniso_U_23
_atom_site_aniso_U_13
_atom_site_aniso_U_12
Ca1 0.0214(2) 0.01791(19) 0.01344(19) 0.00047(11) 0.00025(11) 0.00012(12)
O1 0.0527(8) 0.0193(6) 0.0177(6) 0.0051(5) 0.0005(5) -0.0018(6)
O1W 0.0263(7) 0.0484(8) 0.0206(7) 0.0024(6) -0.0008(6) 0.0046(6)
O2W 0.0267(7) 0.0320(7) 0.0179(6) -0.0003(5) 0.0021(5) -0.0034(5)
O2 0.0435(7) 0.0199(6) 0.0230(6) 0.0044(5) 0.0011(5) -0.0045(5)
O3W 0.0253(6) 0.0193(6) 0.0156(5) 0.0001(4) 0.0041(5) 0.0007(5)
O3 0.0484(8) 0.0200(6) 0.0142(6) -0.0005(5) -0.0001(5) 0.0001(6)
O4W 0.0343(8) 0.0542(10) 0.0307(8) 0.0033(6) -0.0056(7) -0.0088(6)
O4 0.0375(7) 0.0204(6) 0.0225(6) 0.0053(5) -0.0024(5) -0.0040(5)
N1 0.0356(8) 0.0211(7) 0.0212(8) 0.0011(6) 0.0008(6) 0.0004(6)
N2 0.0365(8) 0.0230(7) 0.0155(7) 0.0020(6) -0.0003(6) -0.0007(6)
N3 0.0357(8) 0.0203(7) 0.0181(7) 0.0012(5) -0.0010(6) -0.0020(6)
N4 0.0369(8) 0.0226(7) 0.0138(7) 0.0025(5) -0.0012(6) -0.0005(6)
C1 0.0296(8) 0.0213(8) 0.0193(8) 0.0018(6) 0.0007(7) 0.0011(7)
C2 0.0405(10) 0.0210(8) 0.0178(8) -0.0011(6) -0.0032(7) -0.0026(7)
C3 0.0255(8) 0.0185(8) 0.0178(8) 0.0017(6) 0.0014(6) 0.0000(6)
C4 0.0337(9) 0.0207(8) 0.0192(8) -0.0016(6) -0.0009(7) 0.0003(7)
C5 0.0252(8) 0.0205(8) 0.0158(8) 0.0010(6) 0.0011(6) 0.0028(7)
C6 0.0315(9) 0.0217(8) 0.0159(8) -0.0009(6) -0.0032(6) -0.0003(7)
C7 0.0199(8) 0.0169(7) 0.0201(8) 0.0010(6) -0.0004(6) 0.0009(6)
C8 0.0345(9) 0.0182(8) 0.0159(7) -0.0011(6) -0.0018(7) -0.0002(7)

loop_
_atom_type_symbol
_atom_type_description
_atom_type_scat_dispersion_real
_atom_type_scat_dispersion_imag
_atom_type_scat_source
C C 0.0033 0.0016 'International Tables Vol C Tables 4.2.6.8 and 6.1.1.4'
H H 0.0000 0.0000 'International Tables Vol C Tables 4.2.6.8 and 6.1.1.4'
N N 0.0061 0.0033 'International Tables Vol C Tables 4.2.6.8 and 6.1.1.4'
O O 0.0106 0.0060 'International Tables Vol C Tables 4.2.6.8 and 6.1.1.4'
Ca Ca 0.2262 0.3064 'International Tables Vol C Tables 4.2.6.8 and 6.1.1.4'

loop_
_geom_angle_atom_site_label_1
_geom_angle_atom_site_label_2
_geom_angle_atom_site_label_3
_geom_angle
_geom_angle_site_symmetry_1
_geom_angle_site_symmetry_3
O1W Ca1 O3 99.88(5) . .
O1W Ca1 O1 96.46(5) . .
O3 Ca1 O1 142.34(5) . .
O1W Ca1 O3W 146.77(5) . .
O3 Ca1 O3W 95.48(4) . .
O1 Ca1 O3W 88.83(4) . .
O1W Ca1 O2W 70.90(5) . .
O3 Ca1 O2W 80.37(4) . .
O1 Ca1 O2W 73.32(4) . .
O3W Ca1 O2W 141.21(4) . .
O1W Ca1 O4 78.03(5) . 7_576
O3 Ca1 O4 80.17(4) . 7_576
O1 Ca1 O4 136.67(4) . 7_576
O3W Ca1 O4 75.80(4) . 7_576
O2W Ca1 O4 139.57(5) . 7_576
O1W Ca1 O3W 145.09(5) . 3_656
O3 Ca1 O3W 73.98(4) . 3_656
O1 Ca1 O3W 73.24(4) . 3_656
O3W Ca1 O3W 67.69(5) . 3_656
O2W Ca1 O3W 74.19(4) . 3_656
O4 Ca1 O3W 132.24(4) 7_576 3_656
O1W Ca1 N1 83.90(5) . .
O3 Ca1 N1 163.50(5) . .
O1 Ca1 N1 51.73(4) . .
O3W Ca1 N1 73.79(4) . .
O2W Ca1 N1 115.88(5) . .
O4 Ca1 N1 84.97(4) 7_576 .
O3W Ca1 N1 111.88(4) 3_656 .
O1W Ca1 C1 92.52(5) . .
O3 Ca1 C1 164.13(5) . .
O1 Ca1 C1 24.34(4) . .
O3W Ca1 C1 79.01(4) . .
O2W Ca1 C1 94.53(5) . .
O4 Ca1 C1 112.35(5) 7_576 .
O3W Ca1 C1 90.18(4) 3_656 .
N1 Ca1 C1 27.53(5) . .
O1W Ca1 Ca1 178.05(4) . 3_656
O3 Ca1 Ca1 80.39(4) . 3_656
O1 Ca1 Ca1 82.24(4) . 3_656
O3W Ca1 Ca1 34.86(3) . 3_656
O2W Ca1 Ca1 107.29(3) . 3_656
O4 Ca1 Ca1 103.91(3) 7_576 3_656
O3W Ca1 Ca1 33.11(3) 3_656 3_656
N1 Ca1 Ca1 96.38(3) . 3_656
C1 Ca1 Ca1 86.89(3) . 3_656
C1 O1 Ca1 103.08(11) . .
Ca1 O1W H1W1 116.5(18) . .
Ca1 O1W H1W2 126.5(17) . .
H1W1 O1W H1W2 109.9(15) . .
Ca1 O2W H2W1 133.0(15) . .
Ca1 O2W H2W2 107.7(14) . .
H2W1 O2W H2W2 107.3(14) . .
Ca1 O3W Ca1 112.03(5) . 3_656
Ca1 O3W H3W1 115.9(14) . .
Ca1 O3W H3W1 104.6(15) 3_656 .
Ca1 O3W H3W2 117.2(14) . .
Ca1 O3W H3W2 95.7(15) 3_656 .
H3W1 O3W H3W2 109.0(14) . .
C5 O3 Ca1 137.30(11) . .
H4W1 O4W H4W2 110.3(16) . .
C7 O4 Ca1 134.74(11) . 7_575
C4 N1 C1 116.61(15) . .
C4 N1 Ca1 153.30(12) . .
C1 N1 Ca1 89.19(10) . .
C4 N2 C3 120.99(15) . .
C4 N2 H2N 123.9(16) . .
C3 N2 H2N 115.1(16) . .
C8 N3 C5 117.13(15) . .
C8 N4 C7 121.38(14) . .
C8 N4 H4N 126.2(16) . .
C7 N4 H4N 112.3(16) . .
O1 C1 N1 115.40(15) . .
O1 C1 C2 124.17(16) . .
N1 C1 C2 120.42(15) . .
O1 C1 Ca1 52.58(9) . .
N1 C1 Ca1 63.28(9) . .
C2 C1 Ca1 172.79(13) . .
C3 C2 C1 120.50(16) . .
C3 C2 H2 119.7 . .
C1 C2 H2 119.7 . .
O2 C3 C2 126.64(16) . .
O2 C3 N2 117.47(15) . .
C2 C3 N2 115.88(15) . .
N1 C4 N2 125.59(16) . .
N1 C4 H4 117.2 . .
N2 C4 H4 117.2 . .
O3 C5 N3 115.74(14) . .
O3 C5 C6 123.99(15) . .
N3 C5 C6 120.27(15) . .
C7 C6 C5 120.48(15) . .
C7 C6 H6 119.8 . .
C5 C6 H6 119.8 . .
O4 C7 C6 127.46(15) . .
O4 C7 N4 117.02(15) . .
C6 C7 N4 115.52(14) . .
N3 C8 N4 124.78(16) . .
N3 C8 H8 117.6 . .
N4 C8 H8 117.6 . .

loop_
_geom_bond_atom_site_label_1
_geom_bond_atom_site_label_2
_geom_bond_distance
_geom_bond_site_symmetry_2
Ca1 O1W 2.3925(16) .
Ca1 O3 2.4034(13) .
Ca1 O1 2.4602(14) .
Ca1 O3W 2.4715(13) .
Ca1 O2W 2.4846(14) .
Ca1 O4 2.5421(13) 7_576
Ca1 O3W 2.5860(13) 3_656
Ca1 N1 2.6954(16) .
Ca1 C1 3.0173(18) .
O1 C1 1.277(2) .
O1W H1W1 0.85(9) .
O1W H1W2 0.84(9) .
O2W H2W1 0.86(9) .
O2W H2W2 0.85(9) .
O2 C3 1.275(2) .
O3W Ca1 2.5860(13) 3_656
O3W H3W1 0.84(9) .
O3W H3W2 0.85(9) .
O3 C5 1.291(2) .
O4W H4W1 0.86(9) .
O4W H4W2 0.84(9) .
O4 C7 1.276(2) .
O4 Ca1 2.5421(13) 7_575
N1 C4 1.296(2) .
N1 C1 1.395(2) .
N2 C4 1.343(2) .
N2 C3 1.387(2) .
N2 H2N 0.87(9) .
N3 C8 1.299(2) .
N3 C5 1.388(2) .
N4 C8 1.338(2) .
N4 C7 1.389(2) .
N4 H4N 0.87(9) .
C1 C2 1.403(2) .
C2 C3 1.389(2) .
C2 H2 0.9300 .
C4 H4 0.9300 .
C5 C6 1.398(2) .
C6 C7 1.392(2) .
C6 H6 0.9300 .
C8 H8 0.9300 .

loop_
_geom_hbond_atom_site_label_D
_geom_hbond_atom_site_label_H
_geom_hbond_atom_site_label_A
_geom_hbond_distance_DH
_geom_hbond_distance_HA
_geom_hbond_distance_DA
_geom_hbond_angle_DHA
_geom_hbond_site_symmetry_A
O1W H1W1 O4W 0.85(9) 1.96(9) 2.804(2) 168(3) 8_755
O1W H1W2 O2 0.84(9) 2.01(9) 2.822(9) 163(2) 2_665
O2W H2W1 O4 0.86(9) 1.99(9) 2.843(9) 172(2) 2_675
O2W H2W2 O2 0.85(9) 2.01(9) 2.855(9) 175(2) 7_565
O3W H3W1 O2 0.84(9) 2.09(9) 2.819(9) 145.2(16) 5_667
O3W H3W2 N3 0.85(9) 1.88(9) 2.720(9) 170(2) 3_656
O3W H3W2 O3 0.85(9) 2.56(9) 3.006(9) 113.8(16) 3_656
O4W H4W1 O4 0.86(9) 2.13(9) 2.959(2) 163(2) 7_576
O4W H4W2 O2 0.84(9) 2.05(9) 2.859(2) 162(2) 5_667
N2 H2N O1 0.87(9) 1.91(9) 2.776(2) 176(2) 7_566
N4 H4N O3 0.87(9) 1.78(9) 2.648(9) 177(2) 7_575

loop_
_geom_torsion_atom_site_label_1
_geom_torsion_atom_site_label_2
_geom_torsion_atom_site_label_3
_geom_torsion_atom_site_label_4
_geom_torsion
_geom_torsion_site_symmetry_1
_geom_torsion_site_symmetry_4
O1W Ca1 O1 C1 81.78(12) . .
O3 Ca1 O1 C1 -162.80(10) . .
O3W Ca1 O1 C1 -65.33(11) . .
O2W Ca1 O1 C1 149.59(12) . .
O4 Ca1 O1 C1 2.39(15) 7_576 .
O3W Ca1 O1 C1 -132.35(12) 3_656 .
N1 Ca1 O1 C1 4.82(10) . .
Ca1 Ca1 O1 C1 -99.69(11) 3_656 .
O1W Ca1 O3W Ca1 -178.09(6) . 3_656
O3 Ca1 O3W Ca1 64.46(5) . 3_656
O1 Ca1 O3W Ca1 -78.05(5) . 3_656
O2W Ca1 O3W Ca1 -16.97(9) . 3_656
O4 Ca1 O3W Ca1 142.86(5) 7_576 3_656
O3W Ca1 O3W Ca1 -5.72(5) 3_656 3_656
N1 Ca1 O3W Ca1 -128.32(5) . 3_656
C1 Ca1 O3W Ca1 -100.49(5) . 3_656
O1W Ca1 O3 C5 95.55(18) . .
O1 Ca1 O3 C5 -18.8(2) . .
O3W Ca1 O3 C5 -114.03(17) . .
O2W Ca1 O3 C5 27.05(17) . .
O4 Ca1 O3 C5 171.43(18) 7_576 .
O3W Ca1 O3 C5 -49.14(17) 3_656 .
N1 Ca1 O3 C5 -162.45(17) . .
C1 Ca1 O3 C5 -45.3(3) . .
Ca1 Ca1 O3 C5 -82.49(17) 3_656 .
O1W Ca1 N1 C4 86.8(3) . .
O3 Ca1 N1 C4 -17.5(4) . .
O1 Ca1 N1 C4 -170.0(3) . .
O3W Ca1 N1 C4 -68.3(3) . .
O2W Ca1 N1 C4 152.1(3) . .
O4 Ca1 N1 C4 8.3(3) 7_576 .
O3W Ca1 N1 C4 -125.5(3) 3_656 .
C1 Ca1 N1 C4 -165.7(3) . .
Ca1 Ca1 N1 C4 -95.2(3) 3_656 .
O1W Ca1 N1 C1 -107.50(10) . .
O3 Ca1 N1 C1 148.22(17) . .
O1 Ca1 N1 C1 -4.30(9) . .
O3W Ca1 N1 C1 97.38(10) . .
O2W Ca1 N1 C1 -42.19(11) . .
O4 Ca1 N1 C1 174.03(10) 7_576 .
O3W Ca1 N1 C1 40.25(11) 3_656 .
Ca1 Ca1 N1 C1 70.56(10) 3_656 .
Ca1 O1 C1 N1 -8.11(17) . .
Ca1 O1 C1 C2 172.05(15) . .
C4 N1 C1 O1 -179.91(16) . .
Ca1 N1 C1 O1 7.21(15) . .
C4 N1 C1 C2 -0.1(2) . .
Ca1 N1 C1 C2 -172.95(15) . .
C4 N1 C1 Ca1 172.88(17) . .
O1W Ca1 C1 O1 -100.14(12) . .
O3 Ca1 C1 O1 41.3(2) . .
O3W Ca1 C1 O1 112.26(12) . .
O2W Ca1 C1 O1 -29.11(12) . .
O4 Ca1 C1 O1 -178.23(11) 7_576 .
O3W Ca1 C1 O1 45.04(12) 3_656 .
N1 Ca1 C1 O1 -171.80(17) . .
Ca1 Ca1 C1 O1 78.00(11) 3_656 .
O1W Ca1 C1 N1 71.66(10) . .
O3 Ca1 C1 N1 -146.86(16) . .
O1 Ca1 C1 N1 171.80(17) . .
O3W Ca1 C1 N1 -75.95(10) . .
O2W Ca1 C1 N1 142.69(10) . .
O4 Ca1 C1 N1 -6.43(11) 7_576 .
O3W Ca1 C1 N1 -143.16(10) 3_656 .
Ca1 Ca1 C1 N1 -110.20(10) 3_656 .
O1 C1 C2 C3 -179.35(17) . .
N1 C1 C2 C3 0.8(3) . .
C1 C2 C3 O2 -179.55(17) . .
C1 C2 C3 N2 -1.0(3) . .
C4 N2 C3 O2 179.22(16) . .
C4 N2 C3 C2 0.6(2) . .
C1 N1 C4 N2 -0.4(3) . .
Ca1 N1 C4 N2 163.55(19) . .
C3 N2 C4 N1 0.2(3) . .
Ca1 O3 C5 N3 25.7(3) . .
Ca1 O3 C5 C6 -154.76(14) . .
C8 N3 C5 O3 -173.75(16) . .
C8 N3 C5 C6 6.7(2) . .
O3 C5 C6 C7 175.14(16) . .
N3 C5 C6 C7 -5.4(3) . .
Ca1 O4 C7 C6 -169.48(13) 7_575 .
Ca1 O4 C7 N4 10.1(2) 7_575 .
C5 C6 C7 O4 179.13(16) . .
C5 C6 C7 N4 -0.4(2) . .
C8 N4 C7 O4 -174.70(16) . .
C8 N4 C7 C6 4.9(2) . .
C5 N3 C8 N4 -2.3(3) . .
C7 N4 C8 N3 -3.7(3) . .
